data_7114631
loop_
_publ_author_name
'Rong Cai'
'Dawei Wang'
'Yunfeng Chen'
'Wuming Yan'
'Natalie R. Geise'
'Sripadh Sharma'
'Huiyuan Li'
'Jeffrey L. Petersen'
'Minyong Li'
'Xiaodong Shi'

_publ_section_title
;
 Facile synthesis of fluorescent active triazapentalenes through
 gold-catalyzed triazole-alkyne cyclization
;
_journal_name_full Chem.Commun.
_journal_page_first 7303
_journal_paper_doi 10.1039/C4CC03175J
_journal_volume 50
_journal_year 2014
_chemical_formula_sum 'C19 H15 N3 O'
_chemical_formula_weight 301.34
_chemical_name_systematic
;
?
;
_space_group_IT_number 61
_symmetry_cell_setting orthorhombic
_symmetry_space_group_name_Hall '-P 2ac 2ab'
_symmetry_space_group_name_H-M 'P b c a'
_atom_sites_solution_hydrogens geom
_atom_sites_solution_primary direct
_atom_sites_solution_secondary difmap
_audit_creation_method SHELXL-97
_cell_angle_alpha 90.00
_cell_angle_beta 90.00
_cell_angle_gamma 90.00
_cell_formula_units_Z 8
_cell_length_a 7.8543(7)
_cell_length_b 18.5471(16)
_cell_length_c 21.140(2)
_cell_measurement_reflns_used 6049
_cell_measurement_temperature 293(2)
_cell_measurement_theta_max 27.49
_cell_measurement_theta_min 2.19
_cell_volume 3079.6(5)
_computing_structure_refinement 'SHELXL-97 (Sheldrick, 1997)'
_computing_structure_solution 'SHELXS-97 (Sheldrick, 1990)'
_diffrn_ambient_temperature 293(2)
_diffrn_measured_fraction_theta_full 0.992
_diffrn_measured_fraction_theta_max 0.992
_diffrn_radiation_monochromator graphite
_diffrn_radiation_source 'fine-focus sealed tube'
_diffrn_radiation_type MoK\a
_diffrn_radiation_wavelength 0.71073
_diffrn_reflns_av_R_equivalents 0.0394
_diffrn_reflns_av_sigmaI/netI 0.0507
_diffrn_reflns_limit_h_max 9
_diffrn_reflns_limit_h_min -10
_diffrn_reflns_limit_k_max 23
_diffrn_reflns_limit_k_min -23
_diffrn_reflns_limit_l_max 26
_diffrn_reflns_limit_l_min -27
_diffrn_reflns_number 19159
_diffrn_reflns_theta_full 27.55
_diffrn_reflns_theta_max 27.55
_diffrn_reflns_theta_min 1.93
_diffrn_standards_decay_% none
_exptl_absorpt_coefficient_mu 0.083
_exptl_absorpt_correction_type semi-empirical
_exptl_absorpt_process_details SADABS
_exptl_crystal_colour yellow
_exptl_crystal_density_diffrn 1.300
_exptl_crystal_density_method 'not measured'
_exptl_crystal_description 'irregular fragment'
_exptl_crystal_F_000 1264
_exptl_crystal_size_max 0.50
_exptl_crystal_size_mid 0.44
_exptl_crystal_size_min 0.22
_refine_diff_density_max 0.739
_refine_diff_density_min -0.284
_refine_diff_density_rms 0.049
_refine_ls_extinction_method none
_refine_ls_goodness_of_fit_ref 1.030
_refine_ls_hydrogen_treatment riding
_refine_ls_matrix_type full
_refine_ls_number_parameters 209
_refine_ls_number_reflns 3523
_refine_ls_number_restraints 0
_refine_ls_restrained_S_all 1.030
_refine_ls_R_factor_all 0.0682
_refine_ls_R_factor_gt 0.0610
_refine_ls_shift/su_max 0.001
_refine_ls_shift/su_mean 0.000
_refine_ls_structure_factor_coef Fsqd
_refine_ls_weighting_details 'calc w=1/[\s^2^(Fo^2^)+(0.0849P)^2^+1.5103P] where P=(Fo^2^+2Fc^2^)/3'
_refine_ls_weighting_scheme calc
_refine_ls_wR_factor_gt 0.1722
_refine_ls_wR_factor_ref 0.1805
_reflns_number_gt 3022
_reflns_number_total 3523
_reflns_threshold_expression >2sigma(I)
_cod_data_source_file c4cc03175j2.cif
_cod_data_source_block xs14ccd
_cod_original_cell_volume 3079.5(5)
_cod_original_sg_symbol_H-M Pbca
_cod_database_code 7114631

loop_
_symmetry_equiv_pos_as_xyz
'x, y, z'
'-x+1/2, -y, z+1/2'
'-x, y+1/2, -z+1/2'
'x+1/2, -y+1/2, -z'
'-x, -y, -z'
'x-1/2, y, -z-1/2'
'x, -y-1/2, z-1/2'
'-x-1/2, y-1/2, z'

loop_
_atom_site_label
_atom_site_type_symbol
_atom_site_fract_x
_atom_site_fract_y
_atom_site_fract_z
_atom_site_U_iso_or_equiv
_atom_site_adp_type
_atom_site_occupancy
_atom_site_symmetry_multiplicity
_atom_site_calc_flag
_atom_site_refinement_flags
O1 O -0.1513(3) 0.95564(9) 0.72294(8) 0.0766(6) Uani 1 1 d .
N1 N -0.0894(2) 1.07933(8) 0.64657(7) 0.0424(4) Uani 1 1 d .
N2 N 0.0056(2) 1.12519(8) 0.60879(8) 0.0502(4) Uani 1 1 d .
N3 N 0.1349(2) 1.09166(8) 0.57690(8) 0.0518(4) Uani 1 1 d .
C1 C -0.0029(2) 0.87636(9) 0.65389(8) 0.0421(4) Uani 1 1 d .
C2 C -0.0214(3) 0.85323(10) 0.59180(9) 0.0486(4) Uani 1 1 d .
H2 H -0.0711 0.8833 0.5619 0.058 Uiso 1 1 calc R
C3 C 0.0344(3) 0.78532(11) 0.57462(11) 0.0599(5) Uani 1 1 d .
H3 H 0.0199 0.7695 0.5332 0.072 Uiso 1 1 calc R
C4 C 0.1108(3) 0.74115(11) 0.61788(12) 0.0638(6) Uani 1 1 d .
H4 H 0.1505 0.6960 0.6056 0.077 Uiso 1 1 calc R
C5 C 0.1290(3) 0.76346(12) 0.67957(12) 0.0658(6) Uani 1 1 d .
H5 H 0.1809 0.7333 0.7089 0.079 Uiso 1 1 calc R
C6 C 0.0703(3) 0.83071(11) 0.69818(10) 0.0563(5) Uani 1 1 d .
H6 H 0.0800 0.8451 0.7402 0.068 Uiso 1 1 calc R
C7 C -0.0628(3) 0.94937(10) 0.67465(9) 0.0456(4) Uani 1 1 d .
C8 C -0.0132(2) 1.01087(9) 0.63775(8) 0.0381(4) Uani 1 1 d .
C9 C 0.1225(2) 1.02332(9) 0.59574(8) 0.0398(4) Uani 1 1 d .
C10 C 0.2563(2) 0.97225(9) 0.57427(8) 0.0381(4) Uani 1 1 d .
C11 C 0.2763(2) 0.95756(10) 0.51007(9) 0.0457(4) Uani 1 1 d .
H11 H 0.2033 0.9783 0.4806 0.055 Uiso 1 1 calc R
C12 C 0.4056(3) 0.91183(11) 0.49024(10) 0.0530(5) Uani 1 1 d .
H12 H 0.4178 0.9013 0.4475 0.064 Uiso 1 1 calc R
C13 C 0.5155(3) 0.88201(11) 0.53333(10) 0.0531(5) Uani 1 1 d .
H13 H 0.6028 0.8519 0.5197 0.064 Uiso 1 1 calc R
C14 C 0.4969(3) 0.89667(12) 0.59689(10) 0.0534(5) Uani 1 1 d .
H14 H 0.5717 0.8765 0.6260 0.064 Uiso 1 1 calc R
C15 C 0.3668(2) 0.94145(10) 0.61762(9) 0.0458(4) Uani 1 1 d .
H15 H 0.3538 0.9508 0.6606 0.055 Uiso 1 1 calc R
C16 C -0.0567(3) 1.19294(11) 0.61361(11) 0.0586(5) Uani 1 1 d .
H16 H -0.0157 1.2337 0.5931 0.070 Uiso 1 1 calc R
C17 C -0.1903(3) 1.18998(11) 0.65408(11) 0.0567(5) Uani 1 1 d .
H17 H -0.2566 1.2291 0.6664 0.068 Uiso 1 1 calc R
C18 C -0.2124(3) 1.12019(11) 0.67396(9) 0.0498(5) Uani 1 1 d .
C19 C -0.3481(3) 1.08885(16) 0.71635(13) 0.0775(8) Uani 1 1 d .
H19A H -0.4146 1.0546 0.6930 0.116 Uiso 1 1 calc R
H19B H -0.4207 1.1268 0.7314 0.116 Uiso 1 1 calc R
H19C H -0.2954 1.0652 0.7517 0.116 Uiso 1 1 calc R

loop_
_atom_site_aniso_label
_atom_site_aniso_U_11
_atom_site_aniso_U_22
_atom_site_aniso_U_33
_atom_site_aniso_U_23
_atom_site_aniso_U_13
_atom_site_aniso_U_12
O1 0.1035(14) 0.0611(10) 0.0652(10) 0.0097(7) 0.0405(10) 0.0089(9)
N1 0.0448(8) 0.0437(8) 0.0387(7) -0.0027(6) -0.0012(6) 0.0032(6)
N2 0.0537(10) 0.0430(8) 0.0540(9) 0.0033(7) 0.0087(7) -0.0005(7)
N3 0.0515(9) 0.0400(8) 0.0638(10) 0.0026(7) 0.0171(8) 0.0004(7)
C1 0.0441(9) 0.0389(8) 0.0432(9) 0.0042(7) 0.0007(7) -0.0063(7)
C2 0.0539(10) 0.0448(9) 0.0472(10) 0.0010(8) -0.0014(8) -0.0070(8)
C3 0.0712(14) 0.0509(11) 0.0576(12) -0.0101(9) 0.0059(10) -0.0074(10)
C4 0.0600(13) 0.0423(10) 0.0890(17) -0.0071(10) 0.0060(12) 0.0013(9)
C5 0.0662(14) 0.0477(11) 0.0834(16) 0.0138(11) -0.0120(12) 0.0047(10)
C6 0.0704(13) 0.0477(10) 0.0510(11) 0.0062(8) -0.0089(10) -0.0038(9)
C7 0.0509(10) 0.0426(9) 0.0432(9) 0.0027(7) 0.0029(8) -0.0026(8)
C8 0.0412(8) 0.0355(8) 0.0375(8) -0.0022(6) 0.0015(6) 0.0006(6)
C9 0.0407(9) 0.0396(8) 0.0390(8) -0.0028(6) 0.0012(7) -0.0022(6)
C10 0.0385(8) 0.0369(8) 0.0389(8) -0.0029(6) 0.0031(6) -0.0047(6)
C11 0.0494(10) 0.0488(9) 0.0389(9) -0.0018(7) -0.0009(7) -0.0013(8)
C12 0.0587(11) 0.0550(11) 0.0451(10) -0.0115(8) 0.0100(9) -0.0028(9)
C13 0.0477(10) 0.0467(10) 0.0649(12) -0.0098(9) 0.0102(9) 0.0027(8)
C14 0.0466(10) 0.0531(11) 0.0604(12) 0.0039(9) -0.0039(9) 0.0052(8)
C15 0.0462(10) 0.0522(10) 0.0391(9) -0.0025(7) 0.0009(7) -0.0001(8)
C16 0.0703(13) 0.0377(9) 0.0677(13) 0.0047(8) 0.0045(11) 0.0042(9)
C17 0.0571(12) 0.0514(11) 0.0614(12) -0.0061(9) -0.0019(10) 0.0102(9)
C18 0.0487(10) 0.0518(10) 0.0490(10) -0.0087(8) -0.0038(8) 0.0080(8)
C19 0.0618(14) 0.0849(18) 0.0858(18) 0.0004(13) 0.0316(13) 0.0115(13)

loop_
_atom_type_symbol
_atom_type_description
_atom_type_scat_dispersion_real
_atom_type_scat_dispersion_imag
_atom_type_scat_source
C C 0.0033 0.0016 'International Tables Vol C Tables 4.2.6.8 and 6.1.1.4'
H H 0.0000 0.0000 'International Tables Vol C Tables 4.2.6.8 and 6.1.1.4'
N N 0.0061 0.0033 'International Tables Vol C Tables 4.2.6.8 and 6.1.1.4'
O O 0.0106 0.0060 'International Tables Vol C Tables 4.2.6.8 and 6.1.1.4'

loop_
_geom_angle_atom_site_label_1
_geom_angle_atom_site_label_2
_geom_angle_atom_site_label_3
_geom_angle
C18 N1 N2 106.65(15)
C18 N1 C8 149.05(17)
N2 N1 C8 104.30(14)
C16 N2 N3 136.70(17)
C16 N2 N1 109.41(16)
N3 N2 N1 113.89(14)
C9 N3 N2 103.35(15)
C6 C1 C2 119.53(18)
C6 C1 C7 118.93(17)
C2 C1 C7 121.53(17)
C3 C2 C1 119.79(19)
C4 C3 C2 120.6(2)
C3 C4 C5 120.0(2)
C4 C5 C6 120.3(2)
C5 C6 C1 119.7(2)
O1 C7 C8 121.65(17)
O1 C7 C1 120.09(17)
C8 C7 C1 118.25(16)
C9 C8 N1 104.86(14)
C9 C8 C7 132.76(16)
N1 C8 C7 121.75(15)
N3 C9 C8 113.59(15)
N3 C9 C10 117.62(15)
C8 C9 C10 128.64(15)
C15 C10 C11 119.55(17)
C15 C10 C9 120.25(15)
C11 C10 C9 120.14(16)
C12 C11 C10 119.75(18)
C13 C12 C11 120.43(18)
C12 C13 C14 120.05(18)
C13 C14 C15 120.28(19)
C10 C15 C14 119.93(17)
N2 C16 C17 106.86(18)
C16 C17 C18 109.24(18)
N1 C18 C17 107.83(19)
N1 C18 C19 122.74(19)
C17 C18 C19 129.4(2)

loop_
_geom_bond_atom_site_label_1
_geom_bond_atom_site_label_2
_geom_bond_distance
O1 C7 1.240(2)
N1 C18 1.357(2)
N1 N2 1.385(2)
N1 C8 1.416(2)
N2 C16 1.352(2)
N2 N3 1.369(2)
N3 C9 1.332(2)
C1 C6 1.387(3)
C1 C2 1.388(3)
C1 C7 1.499(3)
C2 C3 1.382(3)
C3 C4 1.366(3)
C4 C5 1.376(3)
C5 C6 1.387(3)
C7 C8 1.436(2)
C8 C9 1.407(2)
C9 C10 1.486(2)
C10 C15 1.385(3)
C10 C11 1.393(2)
C11 C12 1.388(3)
C12 C13 1.371(3)
C13 C14 1.379(3)
C14 C15 1.388(3)
C16 C17 1.355(3)
C17 C18 1.372(3)
C18 C19 1.509(3)
